data_1558853
loop_
_publ_author_name
'Shi, Yizhong'
'Wang, Kai'
'Tsuchiya, Youichi'
'Liu, Wei'
'Komino, Takeshi'
'Fan, Xiaochun'
'Sun, Dianming'
'Dai, Gaole'
'Chen, Jiaxiong'
'Zhang, Ming'
'Zheng, Caijun'
'Xiong, Shiyun'
'Ou, Xuemei'
'Yu, Jia'
'Jie, Jiansheng'
'Lee, Chun-Sing'
'Adachi, Chihaya'
'Zhang, Xiaohong'

_publ_section_title
;
 Hydrogen bond-modulated molecular packing and its applications in
 high-performance non-doped organic electroluminescence
;
_journal_issue 10
_journal_name_full 'Materials Horizons'
_journal_page_first 2734
_journal_page_last 2740
_journal_paper_doi 10.1039/D0MH00952K
_journal_volume 7
_journal_year 2020
_chemical_formula_moiety 'C33 H22 N4 O'
_chemical_formula_sum 'C33 H22 N4 O'
_chemical_formula_weight 490.55
_chemical_name_systematic '10-(4-([2,2':6',2''-terpyridin]-4'-yl) phenyl)-10H-phenoxazine'
_space_group_crystal_system monoclinic
_space_group_IT_number 14
_space_group_name_Hall '-P 2ybc'
_space_group_name_H-M_alt 'P 1 21/c 1'
_atom_sites_solution_hydrogens geom
_audit_creation_date 2020-01-07
_audit_creation_method
;
Olex2 1.3
(compiled Nov 21 2019 18:26:39 for OlexSys, GUI svn.r6003)
;
_audit_update_record
;
2020-01-07 deposited with the CCDC.	2020-08-11 downloaded from the CCDC.
;
_cell_angle_alpha 90
_cell_angle_beta 94.300(2)
_cell_angle_gamma 90
_cell_formula_units_Z 4
_cell_length_a 9.3137(11)
_cell_length_b 19.520(2)
_cell_length_c 13.6482(16)
_cell_measurement_reflns_used 1758
_cell_measurement_temperature 293(2)
_cell_measurement_theta_max 21.849
_cell_measurement_theta_min 2.765
_cell_volume 2474.3(5)
_computing_cell_refinement 'SAINT v7.68A (Bruker, 2009)'
_computing_data_reduction 'SAINT v7.68A (Bruker, 2009)'
_computing_molecular_graphics 'Olex2 1.3 (Dolomanov et al., 2009)'
_computing_publication_material 'Olex2 1.3 (Dolomanov et al., 2009)'
_computing_structure_refinement 'SHELXL 2018/3 (Sheldrick, 2015)'
_computing_structure_solution 'SHELXS-97 (Sheldrick, 1990)'
_diffrn_ambient_temperature 293(2)
_diffrn_measured_fraction_theta_full 0.997
_diffrn_measured_fraction_theta_max 0.996
_diffrn_measurement_device_type 'Xcalibur, Atlas, Gemini'
_diffrn_measurement_method 'phi and omega scans'
_diffrn_radiation_monochromator graphite
_diffrn_radiation_type MoK\a
_diffrn_radiation_wavelength 0.71073
_diffrn_reflns_av_R_equivalents 0.0558
_diffrn_reflns_av_unetI/netI 0.0657
_diffrn_reflns_Laue_measured_fraction_full 0.997
_diffrn_reflns_Laue_measured_fraction_max 0.996
_diffrn_reflns_limit_h_max 12
_diffrn_reflns_limit_h_min -11
_diffrn_reflns_limit_k_max 19
_diffrn_reflns_limit_k_min -25
_diffrn_reflns_limit_l_max 17
_diffrn_reflns_limit_l_min -17
_diffrn_reflns_number 16052
_diffrn_reflns_point_group_measured_fraction_full 0.997
_diffrn_reflns_point_group_measured_fraction_max 0.996
_diffrn_reflns_theta_full 25.242
_diffrn_reflns_theta_max 27.554
_diffrn_reflns_theta_min 1.824
_diffrn_source_current 30.0
_diffrn_source_power 1.5
_diffrn_source_voltage 50.0
_exptl_absorpt_coefficient_mu 0.081
_exptl_absorpt_correction_type none
_exptl_crystal_colour 'clear light green'
_exptl_crystal_colour_lustre clear
_exptl_crystal_colour_modifier light
_exptl_crystal_colour_primary green
_exptl_crystal_density_diffrn 1.317
_exptl_crystal_density_method 'not measured'
_exptl_crystal_description block
_exptl_crystal_F_000 1024
_exptl_crystal_size_max 0.12
_exptl_crystal_size_mid 0.11
_exptl_crystal_size_min 0.1
_refine_diff_density_max 0.133
_refine_diff_density_min -0.177
_refine_diff_density_rms 0.036
_refine_ls_extinction_method none
_refine_ls_goodness_of_fit_ref 0.981
_refine_ls_hydrogen_treatment constr
_refine_ls_matrix_type full
_refine_ls_number_parameters 343
_refine_ls_number_reflns 5696
_refine_ls_number_restraints 0
_refine_ls_restrained_S_all 0.981
_refine_ls_R_factor_all 0.1313
_refine_ls_R_factor_gt 0.0520
_refine_ls_shift/su_max 0.000
_refine_ls_shift/su_mean 0.000
_refine_ls_structure_factor_coef Fsqd
_refine_ls_weighting_details 'w=1/[\s^2^(Fo^2^)+(0.0569P)^2^] where P=(Fo^2^+2Fc^2^)/3'
_refine_ls_weighting_scheme calc
_refine_ls_wR_factor_gt 0.1078
_refine_ls_wR_factor_ref 0.1381
_reflns_Friedel_coverage 0.000
_reflns_number_gt 2694
_reflns_number_total 5696
_reflns_threshold_expression 'I > 2\s(I)'
_cod_data_source_file d0mh00952k2.cif
_cod_data_source_block s
_cod_depositor_comments 'Adding full bibliography for 1558853--1558855.cif.'
_cod_database_code 1558853
_shelx_shelxl_version_number 2018/3
_shelx_space_group_comment
;
The symmetry employed for this shelxl refinement is uniquely defined
by the following loop, which should always be used as a source of
symmetry information in preference to the above space-group names.
They are only intended as comments.
;
_olex2_refinement_description
;
1. Fixed Uiso
 At 1.2 times of:
  All C(H) groups
2.a Aromatic/amide H refined with riding coordinates:
 C2(H2), C4(H4), C7(H7), C8(H8), C9(H9), C10(H10), C12(H12), C13(H13),
 C14(H14), C15(H15), C17(H17), C18(H18), C20(H20), C21(H21), C23(H23), C24(H24),
  C25(H25), C26(H26), C29(H29), C30(H30), C31(H31), C32(H32)
;
_olex2_submission_special_instructions 'No special instructions were received'

loop_
_space_group_symop_operation_xyz
'x, y, z'
'-x, y+1/2, -z+1/2'
'-x, -y, -z'
'x, -y-1/2, z-1/2'

loop_
_atom_site_label
_atom_site_type_symbol
_atom_site_fract_x
_atom_site_fract_y
_atom_site_fract_z
_atom_site_U_iso_or_equiv
_atom_site_adp_type
_atom_site_occupancy
_atom_site_site_symmetry_order
_atom_site_calc_flag
_atom_site_refinement_flags_posn
_atom_site_refinement_flags_adp
_atom_site_refinement_flags_occupancy
_atom_site_disorder_assembly
_atom_site_disorder_group
O1 O -0.07094(17) 0.12138(8) -0.59677(10) 0.0677(5) Uani 1 1 d . . . . .
N1 N -0.76016(17) 0.04110(8) 0.04304(11) 0.0496(4) Uani 1 1 d . . . . .
N2 N -0.23074(18) 0.11470(9) -0.43103(11) 0.0580(5) Uani 1 1 d . . . . .
N3 N -0.6926(2) 0.22068(9) 0.07925(14) 0.0712(6) Uani 1 1 d . . . . .
N4 N -0.7459(2) -0.13078(9) -0.04889(13) 0.0708(6) Uani 1 1 d . . . . .
C1 C -0.7041(2) 0.10311(10) 0.02858(13) 0.0477(5) Uani 1 1 d . . . . .
C2 C -0.6158(2) 0.11652(10) -0.04691(14) 0.0506(5) Uani 1 1 d . . . . .
H2 H -0.578878 0.160308 -0.054410 0.061 Uiso 1 1 calc R U . . .
C3 C -0.5826(2) 0.06455(10) -0.11129(13) 0.0467(5) Uani 1 1 d . . . . .
C4 C -0.6410(2) 0.00026(10) -0.09529(13) 0.0485(5) Uani 1 1 d . . . . .
H4 H -0.621523 -0.036235 -0.136043 0.058 Uiso 1 1 calc R U . . .
C5 C -0.7287(2) -0.00936(10) -0.01810(13) 0.0472(5) Uani 1 1 d . . . . .
C6 C -0.7952(2) -0.07725(10) -0.00053(13) 0.0504(5) Uani 1 1 d . . . . .
C7 C -0.9035(2) -0.08340(12) 0.06271(15) 0.0624(6) Uani 1 1 d . . . . .
H7 H -0.936906 -0.045130 0.094619 0.075 Uiso 1 1 calc R U . . .
C8 C -0.9611(3) -0.14703(14) 0.07769(18) 0.0759(7) Uani 1 1 d . . . . .
H8 H -1.033584 -0.152349 0.120357 0.091 Uiso 1 1 calc R U . . .
C9 C -0.9112(3) -0.20210(13) 0.02970(18) 0.0780(7) Uani 1 1 d . . . . .
H9 H -0.948626 -0.245619 0.038778 0.094 Uiso 1 1 calc R U . . .
C10 C -0.8044(3) -0.19175(13) -0.03243(18) 0.0827(8) Uani 1 1 d . . . . .
H10 H -0.770492 -0.229554 -0.065171 0.099 Uiso 1 1 calc R U . . .
C11 C -0.7435(2) 0.15799(11) 0.09643(14) 0.0513(5) Uani 1 1 d . . . . .
C12 C -0.8296(2) 0.14525(12) 0.17267(15) 0.0653(6) Uani 1 1 d . . . . .
H12 H -0.863253 0.101231 0.183364 0.078 Uiso 1 1 calc R U . . .
C13 C -0.8648(3) 0.19849(14) 0.23262(17) 0.0788(8) Uani 1 1 d . . . . .
H13 H -0.922342 0.190882 0.284378 0.095 Uiso 1 1 calc R U . . .
C14 C -0.8140(3) 0.26271(14) 0.21491(18) 0.0835(8) Uani 1 1 d . . . . .
H14 H -0.836783 0.299692 0.253803 0.100 Uiso 1 1 calc R U . . .
C15 C -0.7286(3) 0.27104(13) 0.13835(18) 0.0872(9) Uani 1 1 d . . . . .
H15 H -0.693653 0.314713 0.126911 0.105 Uiso 1 1 calc R U . . .
C16 C -0.4887(2) 0.07738(10) -0.19345(13) 0.0455(5) Uani 1 1 d . . . . .
C17 C -0.4641(2) 0.02712(12) -0.26105(16) 0.0683(7) Uani 1 1 d . . . . .
H17 H -0.504298 -0.016059 -0.254116 0.082 Uiso 1 1 calc R U . . .
C18 C -0.3805(3) 0.03955(12) -0.33943(17) 0.0719(7) Uani 1 1 d . . . . .
H18 H -0.367388 0.005112 -0.384990 0.086 Uiso 1 1 calc R U . . .
C19 C -0.3177(2) 0.10207(11) -0.34984(14) 0.0534(5) Uani 1 1 d . . . . .
C20 C -0.3381(3) 0.15218(12) -0.28252(15) 0.0667(7) Uani 1 1 d . . . . .
H20 H -0.294428 0.194699 -0.288282 0.080 Uiso 1 1 calc R U . . .
C21 C -0.4238(3) 0.13982(11) -0.20548(15) 0.0646(6) Uani 1 1 d . . . . .
H21 H -0.437705 0.174705 -0.160764 0.078 Uiso 1 1 calc R U . . .
C22 C -0.0867(2) 0.09287(10) -0.42500(14) 0.0492(5) Uani 1 1 d . . . . .
C23 C -0.0172(2) 0.06741(11) -0.33977(16) 0.0606(6) Uani 1 1 d . . . . .
H23 H -0.066431 0.063947 -0.283186 0.073 Uiso 1 1 calc R U . . .
C24 C 0.1258(3) 0.04694(12) -0.33794(18) 0.0707(6) Uani 1 1 d . . . . .
H24 H 0.171705 0.029933 -0.280126 0.085 Uiso 1 1 calc R U . . .
C25 C 0.1999(3) 0.05166(12) -0.4211(2) 0.0739(7) Uani 1 1 d . . . . .
H25 H 0.295760 0.038080 -0.419631 0.089 Uiso 1 1 calc R U . . .
C26 C 0.1318(2) 0.07648(11) -0.50616(18) 0.0639(6) Uani 1 1 d . . . . .
H26 H 0.181496 0.079708 -0.562584 0.077 Uiso 1 1 calc R U . . .
C27 C -0.0092(2) 0.09655(10) -0.50846(15) 0.0513(5) Uani 1 1 d . . . . .
C28 C -0.2987(2) 0.13023(10) -0.52358(14) 0.0508(5) Uani 1 1 d . . . . .
C29 C -0.4435(2) 0.14559(12) -0.53828(17) 0.0679(6) Uani 1 1 d . . . . .
H29 H -0.500470 0.144984 -0.485145 0.081 Uiso 1 1 calc R U . . .
C30 C -0.5050(3) 0.16180(13) -0.6303(2) 0.0822(7) Uani 1 1 d . . . . .
H30 H -0.602433 0.172611 -0.638613 0.099 Uiso 1 1 calc R U . . .
C31 C -0.4233(3) 0.16205(13) -0.70980(18) 0.0815(7) Uani 1 1 d . . . . .
H31 H -0.465177 0.172307 -0.772068 0.098 Uiso 1 1 calc R U . . .
C32 C -0.2795(3) 0.14708(11) -0.69678(16) 0.0688(7) Uani 1 1 d . . . . .
H32 H -0.223505 0.147134 -0.750391 0.083 Uiso 1 1 calc R U . . .
C33 C -0.2180(2) 0.13206(10) -0.60511(15) 0.0526(5) Uani 1 1 d . . . . .

loop_
_atom_site_aniso_label
_atom_site_aniso_U_11
_atom_site_aniso_U_22
_atom_site_aniso_U_33
_atom_site_aniso_U_23
_atom_site_aniso_U_13
_atom_site_aniso_U_12
O1 0.0647(11) 0.0856(11) 0.0562(9) 0.0166(8) 0.0272(8) 0.0037(8)
N1 0.0484(10) 0.0583(11) 0.0431(9) 0.0072(8) 0.0095(8) 0.0025(8)
N2 0.0485(11) 0.0871(13) 0.0402(10) 0.0112(9) 0.0156(9) 0.0081(9)
N3 0.0886(14) 0.0576(12) 0.0723(13) 0.0017(10) 0.0387(12) 0.0074(10)
N4 0.0957(16) 0.0562(12) 0.0635(12) 0.0036(10) 0.0245(11) -0.0035(11)
C1 0.0438(12) 0.0569(13) 0.0431(11) 0.0070(10) 0.0089(10) 0.0053(10)
C2 0.0497(13) 0.0551(13) 0.0487(11) 0.0034(10) 0.0149(10) -0.0001(9)
C3 0.0428(12) 0.0572(13) 0.0408(10) 0.0075(9) 0.0086(9) 0.0053(9)
C4 0.0506(12) 0.0549(13) 0.0408(11) 0.0041(9) 0.0095(10) 0.0029(10)
C5 0.0462(12) 0.0561(13) 0.0395(11) 0.0090(9) 0.0042(9) 0.0027(9)
C6 0.0559(13) 0.0561(13) 0.0392(10) 0.0120(10) 0.0041(10) -0.0004(10)
C7 0.0630(15) 0.0684(15) 0.0574(13) 0.0144(11) 0.0149(12) -0.0040(12)
C8 0.0755(18) 0.0849(19) 0.0693(16) 0.0220(14) 0.0187(14) -0.0118(14)
C9 0.096(2) 0.0668(17) 0.0706(16) 0.0171(13) 0.0050(15) -0.0189(14)
C10 0.119(2) 0.0591(16) 0.0717(16) -0.0008(13) 0.0217(17) -0.0060(15)
C11 0.0496(13) 0.0579(13) 0.0481(12) 0.0050(10) 0.0150(10) 0.0052(10)
C12 0.0697(16) 0.0713(15) 0.0582(14) 0.0017(12) 0.0262(13) -0.0054(12)
C13 0.0839(19) 0.093(2) 0.0637(15) -0.0011(14) 0.0365(14) 0.0069(15)
C14 0.104(2) 0.0739(18) 0.0781(17) -0.0061(14) 0.0422(16) 0.0171(15)
C15 0.120(2) 0.0609(15) 0.0875(18) -0.0004(14) 0.0504(18) 0.0100(15)
C16 0.0427(11) 0.0575(13) 0.0371(10) 0.0056(9) 0.0090(9) 0.0042(9)
C17 0.0773(17) 0.0603(14) 0.0723(15) -0.0048(12) 0.0380(14) -0.0100(12)
C18 0.0790(17) 0.0712(16) 0.0706(15) -0.0154(12) 0.0399(14) -0.0036(13)
C19 0.0499(13) 0.0695(15) 0.0427(11) 0.0069(10) 0.0164(10) 0.0038(11)
C20 0.0844(17) 0.0654(15) 0.0540(13) 0.0044(11) 0.0289(13) -0.0121(12)
C21 0.0866(17) 0.0626(14) 0.0483(12) -0.0045(11) 0.0293(12) -0.0091(12)
C22 0.0480(13) 0.0506(12) 0.0501(12) -0.0014(10) 0.0116(10) -0.0016(9)
C23 0.0594(15) 0.0691(15) 0.0534(13) -0.0020(11) 0.0049(12) -0.0005(11)
C24 0.0640(16) 0.0735(16) 0.0716(16) -0.0029(13) -0.0139(13) 0.0022(12)
C25 0.0483(15) 0.0750(17) 0.099(2) -0.0118(15) 0.0113(15) 0.0024(12)
C26 0.0518(15) 0.0645(15) 0.0780(16) -0.0048(13) 0.0222(13) -0.0041(11)
C27 0.0527(13) 0.0504(12) 0.0527(12) -0.0008(10) 0.0155(11) -0.0055(10)
C28 0.0539(13) 0.0547(13) 0.0448(12) 0.0061(9) 0.0100(11) -0.0022(10)
C29 0.0559(16) 0.0845(17) 0.0641(15) 0.0097(12) 0.0099(12) 0.0062(12)
C30 0.0675(17) 0.0939(19) 0.0827(19) 0.0136(15) -0.0111(15) 0.0051(14)
C31 0.101(2) 0.0822(18) 0.0586(15) 0.0143(13) -0.0121(16) -0.0049(16)
C32 0.094(2) 0.0654(15) 0.0476(13) 0.0082(11) 0.0121(14) -0.0087(13)
C33 0.0616(15) 0.0481(12) 0.0492(12) 0.0042(9) 0.0127(11) -0.0051(10)

loop_
_atom_type_symbol
_atom_type_description
_atom_type_scat_dispersion_real
_atom_type_scat_dispersion_imag
_atom_type_scat_source
C C 0.0030 0.0020 'International Tables Vol C Tables 4.2.6.8 and 6.1.1.4'
H H 0.0000 0.0000 'International Tables Vol C Tables 4.2.6.8 and 6.1.1.4'
N N 0.0060 0.0030 'International Tables Vol C Tables 4.2.6.8 and 6.1.1.4'
O O 0.0110 0.0060 'International Tables Vol C Tables 4.2.6.8 and 6.1.1.4'

loop_
_geom_angle_atom_site_label_1
_geom_angle_atom_site_label_2
_geom_angle_atom_site_label_3
_geom_angle
_geom_angle_site_symmetry_1
_geom_angle_site_symmetry_3
_geom_angle_publ_flag
C33 O1 C27 117.98(14) . . ?
C5 N1 C1 117.91(15) . . ?
C22 N2 C19 119.48(16) . . ?
C28 N2 C19 119.17(17) . . ?
C28 N2 C22 118.89(15) . . ?
C15 N3 C11 117.38(18) . . ?
C10 N4 C6 117.04(19) . . ?
N1 C1 C2 122.56(18) . . ?
N1 C1 C11 116.40(16) . . ?
C2 C1 C11 121.04(18) . . ?
C1 C2 H2 119.9 . . ?
C1 C2 C3 120.17(18) . . ?
C3 C2 H2 119.9 . . ?
C2 C3 C16 121.47(17) . . ?
C4 C3 C2 116.75(16) . . ?
C4 C3 C16 121.78(17) . . ?
C3 C4 H4 120.1 . . ?
C3 C4 C5 119.90(18) . . ?
C5 C4 H4 120.1 . . ?
N1 C5 C4 122.72(18) . . ?
N1 C5 C6 116.21(16) . . ?
C4 C5 C6 121.06(18) . . ?
N4 C6 C5 117.00(17) . . ?
N4 C6 C7 122.36(19) . . ?
C7 C6 C5 120.65(19) . . ?
C6 C7 H7 120.6 . . ?
C8 C7 C6 118.9(2) . . ?
C8 C7 H7 120.6 . . ?
C7 C8 H8 120.3 . . ?
C9 C8 C7 119.5(2) . . ?
C9 C8 H8 120.3 . . ?
C8 C9 H9 120.9 . . ?
C8 C9 C10 118.2(2) . . ?
C10 C9 H9 120.9 . . ?
N4 C10 C9 124.1(2) . . ?
N4 C10 H10 118.0 . . ?
C9 C10 H10 118.0 . . ?
N3 C11 C1 116.35(16) . . ?
N3 C11 C12 121.94(19) . . ?
C12 C11 C1 121.70(19) . . ?
C11 C12 H12 120.4 . . ?
C13 C12 C11 119.3(2) . . ?
C13 C12 H12 120.4 . . ?
C12 C13 H13 120.5 . . ?
C14 C13 C12 119.0(2) . . ?
C14 C13 H13 120.5 . . ?
C13 C14 H14 120.9 . . ?
C13 C14 C15 118.2(2) . . ?
C15 C14 H14 120.9 . . ?
N3 C15 C14 124.2(2) . . ?
N3 C15 H15 117.9 . . ?
C14 C15 H15 117.9 . . ?
C17 C16 C3 121.29(18) . . ?
C21 C16 C3 121.68(17) . . ?
C21 C16 C17 117.03(16) . . ?
C16 C17 H17 119.3 . . ?
C16 C17 C18 121.4(2) . . ?
C18 C17 H17 119.3 . . ?
C17 C18 H18 119.8 . . ?
C19 C18 C17 120.3(2) . . ?
C19 C18 H18 119.8 . . ?
C18 C19 N2 120.17(19) . . ?
C20 C19 N2 120.61(19) . . ?
C20 C19 C18 119.22(17) . . ?
C19 C20 H20 119.9 . . ?
C19 C20 C21 120.1(2) . . ?
C21 C20 H20 119.9 . . ?
C16 C21 C20 121.81(19) . . ?
C16 C21 H21 119.1 . . ?
C20 C21 H21 119.1 . . ?
C23 C22 N2 122.98(16) . . ?
C23 C22 C27 117.89(19) . . ?
C27 C22 N2 119.14(19) . . ?
C22 C23 H23 119.8 . . ?
C22 C23 C24 120.48(19) . . ?
C24 C23 H23 119.8 . . ?
C23 C24 H24 119.8 . . ?
C25 C24 C23 120.4(2) . . ?
C25 C24 H24 119.8 . . ?
C24 C25 H25 120.2 . . ?
C26 C25 C24 119.6(2) . . ?
C26 C25 H25 120.2 . . ?
C25 C26 H26 119.9 . . ?
C27 C26 C25 120.3(2) . . ?
C27 C26 H26 119.9 . . ?
O1 C27 C22 121.51(18) . . ?
C26 C27 O1 117.11(18) . . ?
C26 C27 C22 121.4(2) . . ?
C29 C28 N2 123.19(17) . . ?
C29 C28 C33 117.3(2) . . ?
C33 C28 N2 119.47(19) . . ?
C28 C29 H29 119.4 . . ?
C30 C29 C28 121.1(2) . . ?
C30 C29 H29 119.4 . . ?
C29 C30 H30 119.8 . . ?
C31 C30 C29 120.3(2) . . ?
C31 C30 H30 119.8 . . ?
C30 C31 H31 120.3 . . ?
C32 C31 C30 119.5(2) . . ?
C32 C31 H31 120.3 . . ?
C31 C32 H32 119.9 . . ?
C33 C32 C31 120.2(2) . . ?
C33 C32 H32 119.9 . . ?
O1 C33 C28 121.51(19) . . ?
C32 C33 O1 116.87(19) . . ?
C32 C33 C28 121.6(2) . . ?

loop_
_geom_bond_atom_site_label_1
_geom_bond_atom_site_label_2
_geom_bond_distance
_geom_bond_site_symmetry_2
_geom_bond_publ_flag
O1 C27 1.384(3) . ?
O1 C33 1.382(2) . ?
N1 C1 1.339(2) . ?
N1 C5 1.337(2) . ?
N2 C19 1.442(2) . ?
N2 C22 1.404(2) . ?
N2 C28 1.403(2) . ?
N3 C11 1.340(2) . ?
N3 C15 1.331(3) . ?
N4 C6 1.336(2) . ?
N4 C10 1.335(3) . ?
C1 C2 1.391(2) . ?
C1 C11 1.480(3) . ?
C2 H2 0.9300 . ?
C2 C3 1.392(2) . ?
C3 C4 1.392(3) . ?
C3 C16 1.494(2) . ?
C4 H4 0.9300 . ?
C4 C5 1.393(2) . ?
C5 C6 1.490(3) . ?
C6 C7 1.381(3) . ?
C7 H7 0.9300 . ?
C7 C8 1.374(3) . ?
C8 H8 0.9300 . ?
C8 C9 1.359(3) . ?
C9 H9 0.9300 . ?
C9 C10 1.370(3) . ?
C10 H10 0.9300 . ?
C11 C12 1.383(2) . ?
C12 H12 0.9300 . ?
C12 C13 1.377(3) . ?
C13 H13 0.9300 . ?
C13 C14 1.368(3) . ?
C14 H14 0.9300 . ?
C14 C15 1.369(3) . ?
C15 H15 0.9300 . ?
C16 C17 1.377(3) . ?
C16 C21 1.376(3) . ?
C17 H17 0.9300 . ?
C17 C18 1.391(3) . ?
C18 H18 0.9300 . ?
C18 C19 1.365(3) . ?
C19 C20 1.365(3) . ?
C20 H20 0.9300 . ?
C20 C21 1.388(3) . ?
C21 H21 0.9300 . ?
C22 C23 1.381(3) . ?
C22 C27 1.395(2) . ?
C23 H23 0.9300 . ?
C23 C24 1.389(3) . ?
C24 H24 0.9300 . ?
C24 C25 1.375(3) . ?
C25 H25 0.9300 . ?
C25 C26 1.369(3) . ?
C26 H26 0.9300 . ?
C26 C27 1.368(3) . ?
C28 C29 1.382(3) . ?
C28 C33 1.389(3) . ?
C29 H29 0.9300 . ?
C29 C30 1.378(3) . ?
C30 H30 0.9300 . ?
C30 C31 1.371(3) . ?
C31 H31 0.9300 . ?
C31 C32 1.369(3) . ?
C32 H32 0.9300 . ?
C32 C33 1.368(3) . ?

loop_
_geom_torsion_atom_site_label_1
_geom_torsion_atom_site_label_2
_geom_torsion_atom_site_label_3
_geom_torsion_atom_site_label_4
_geom_torsion
_geom_torsion_site_symmetry_1
_geom_torsion_site_symmetry_2
_geom_torsion_site_symmetry_3
_geom_torsion_site_symmetry_4
_geom_torsion_publ_flag
N1 C1 C2 C3 0.1(3) . . . . ?
N1 C1 C11 N3 -177.18(19) . . . . ?
N1 C1 C11 C12 2.1(3) . . . . ?
N1 C5 C6 N4 -168.52(18) . . . . ?
N1 C5 C6 C7 11.9(3) . . . . ?
N2 C19 C20 C21 179.0(2) . . . . ?
N2 C22 C23 C24 -179.62(19) . . . . ?
N2 C22 C27 O1 0.2(3) . . . . ?
N2 C22 C27 C26 179.42(19) . . . . ?
N2 C28 C29 C30 178.8(2) . . . . ?
N2 C28 C33 O1 -2.4(3) . . . . ?
N2 C28 C33 C32 -179.87(19) . . . . ?
N3 C11 C12 C13 0.3(3) . . . . ?
N4 C6 C7 C8 1.1(3) . . . . ?
C1 N1 C5 C4 0.0(3) . . . . ?
C1 N1 C5 C6 -179.00(17) . . . . ?
C1 C2 C3 C4 -0.4(3) . . . . ?
C1 C2 C3 C16 179.68(18) . . . . ?
C1 C11 C12 C13 -178.9(2) . . . . ?
C2 C1 C11 N3 1.6(3) . . . . ?
C2 C1 C11 C12 -179.1(2) . . . . ?
C2 C3 C4 C5 0.4(3) . . . . ?
C2 C3 C16 C17 -175.4(2) . . . . ?
C2 C3 C16 C21 4.1(3) . . . . ?
C3 C4 C5 N1 -0.2(3) . . . . ?
C3 C4 C5 C6 178.70(18) . . . . ?
C3 C16 C17 C18 177.9(2) . . . . ?
C3 C16 C21 C20 -179.1(2) . . . . ?
C4 C3 C16 C17 4.6(3) . . . . ?
C4 C3 C16 C21 -175.9(2) . . . . ?
C4 C5 C6 N4 12.5(3) . . . . ?
C4 C5 C6 C7 -167.09(19) . . . . ?
C5 N1 C1 C2 0.1(3) . . . . ?
C5 N1 C1 C11 178.84(17) . . . . ?
C5 C6 C7 C8 -179.4(2) . . . . ?
C6 N4 C10 C9 0.6(4) . . . . ?
C6 C7 C8 C9 -0.5(4) . . . . ?
C7 C8 C9 C10 0.0(4) . . . . ?
C8 C9 C10 N4 0.0(4) . . . . ?
C10 N4 C6 C5 179.3(2) . . . . ?
C10 N4 C6 C7 -1.1(3) . . . . ?
C11 N3 C15 C14 0.0(4) . . . . ?
C11 C1 C2 C3 -178.58(18) . . . . ?
C11 C12 C13 C14 0.2(4) . . . . ?
C12 C13 C14 C15 -0.6(4) . . . . ?
C13 C14 C15 N3 0.5(4) . . . . ?
C15 N3 C11 C1 178.9(2) . . . . ?
C15 N3 C11 C12 -0.4(3) . . . . ?
C16 C3 C4 C5 -179.64(18) . . . . ?
C16 C17 C18 C19 1.5(4) . . . . ?
C17 C16 C21 C20 0.5(3) . . . . ?
C17 C18 C19 N2 179.8(2) . . . . ?
C17 C18 C19 C20 -0.1(4) . . . . ?
C18 C19 C20 C21 -1.1(4) . . . . ?
C19 N2 C22 C23 -8.6(3) . . . . ?
C19 N2 C22 C27 171.12(19) . . . . ?
C19 N2 C28 C29 11.4(3) . . . . ?
C19 N2 C28 C33 -170.13(18) . . . . ?
C19 C20 C21 C16 0.9(4) . . . . ?
C21 C16 C17 C18 -1.7(3) . . . . ?
C22 N2 C19 C18 -81.6(3) . . . . ?
C22 N2 C19 C20 98.3(2) . . . . ?
C22 N2 C28 C29 173.5(2) . . . . ?
C22 N2 C28 C33 -8.0(3) . . . . ?
C22 C23 C24 C25 -0.1(3) . . . . ?
C23 C22 C27 O1 179.96(18) . . . . ?
C23 C22 C27 C26 -0.8(3) . . . . ?
C23 C24 C25 C26 -0.2(3) . . . . ?
C24 C25 C26 C27 0.1(3) . . . . ?
C25 C26 C27 O1 179.7(2) . . . . ?
C25 C26 C27 C22 0.5(3) . . . . ?
C27 O1 C33 C28 11.6(3) . . . . ?
C27 O1 C33 C32 -170.87(18) . . . . ?
C27 C22 C23 C24 0.6(3) . . . . ?
C28 N2 C19 C18 80.4(3) . . . . ?
C28 N2 C19 C20 -99.7(3) . . . . ?
C28 N2 C22 C23 -170.67(19) . . . . ?
C28 N2 C22 C27 9.1(3) . . . . ?
C28 C29 C30 C31 0.9(4) . . . . ?
C29 C28 C33 O1 176.17(19) . . . . ?
C29 C28 C33 C32 -1.3(3) . . . . ?
C29 C30 C31 C32 -1.0(4) . . . . ?
C30 C31 C32 C33 -0.1(4) . . . . ?
C31 C32 C33 O1 -176.4(2) . . . . ?
C31 C32 C33 C28 1.2(3) . . . . ?
C33 O1 C27 C22 -10.4(3) . . . . ?
C33 O1 C27 C26 170.31(18) . . . . ?
C33 C28 C29 C30 0.2(3) . . . . ?
